data_7020080
loop_
_publ_author_name
'McAnaw, Amelia'
'Elena Lopez, Maria'
'Scott, Greig'
'Ellis, David'
'McKay, David'
'Rosair, Georgina M.'
'Welch, Alan J.'

_publ_section_title
;
 Untethered 4,1,2-MC(2)B(10) supraicosahedral metallacarboranes, their
 C,C'-dimethyl 4,1,6-, 4,1,8- and 4,1,12-MC(2)B(10) analogues, and DFT
 study of the (4,)1,2- to (4,)1,6-isomerisations of C(2)B(11) carboranes
 and MC(2)B(10) metallacarboranes.
;
_journal_issue 36
_journal_name_full 'Dalton transactions (Cambridge, England : 2003)'
_journal_page_first 10957
_journal_page_last 10969
_journal_paper_doi 10.1039/c2dt31283b
_journal_volume 41
_journal_year 2012
_chemical_formula_moiety 'C14 H30 B10 Ru'
_chemical_formula_sum 'C14 H30 B10 Ru'
_chemical_formula_weight 407.55
_space_group_IT_number 14
_symmetry_cell_setting monoclinic
_symmetry_space_group_name_Hall '-P 2yn'
_symmetry_space_group_name_H-M 'P 1 21/n 1'
_atom_sites_solution_hydrogens geom
_atom_sites_solution_primary direct
_atom_sites_solution_secondary difmap
_audit_creation_method SHELXL-97
_audit_update_record
;
2011-12-07 # Formatted by publCIF
;
_cell_angle_alpha 90.00
_cell_angle_beta 98.898(2)
_cell_angle_gamma 90.00
_cell_formula_units_Z 4
_cell_length_a 8.4660(4)
_cell_length_b 16.2912(7)
_cell_length_c 14.2850(7)
_cell_measurement_reflns_used 5767
_cell_measurement_temperature 100(2)
_cell_measurement_theta_max 30.65
_cell_measurement_theta_min 2.89
_cell_volume 1946.49(16)
_computing_cell_refinement 'Bruker APEX2'
_computing_data_collection 'Bruker APEX2'
_computing_data_reduction 'Bruker SAINT'
_computing_molecular_graphics 'Bruker SHELXTL'
_computing_publication_material 'Bruker SHELXTL'
_computing_structure_refinement 'SHELXL-97 (Sheldrick, 2008)'
_computing_structure_solution 'SHELXS-97 (Sheldrick, 2008)'
_diffrn_ambient_temperature 100(2)
_diffrn_measured_fraction_theta_full 1.000
_diffrn_measured_fraction_theta_max 0.997
_diffrn_measurement_device_type 'CCD area detector'
_diffrn_measurement_method 'phi and omega scans'
_diffrn_radiation_monochromator graphite
_diffrn_radiation_source 'fine-focus sealed tube'
_diffrn_radiation_type MoK\a
_diffrn_radiation_wavelength 0.71073
_diffrn_reflns_av_R_equivalents 0.0411
_diffrn_reflns_av_sigmaI/netI 0.0533
_diffrn_reflns_limit_h_max 7
_diffrn_reflns_limit_h_min -13
_diffrn_reflns_limit_k_max 21
_diffrn_reflns_limit_k_min -25
_diffrn_reflns_limit_l_max 21
_diffrn_reflns_limit_l_min -22
_diffrn_reflns_number 27295
_diffrn_reflns_theta_full 25.00
_diffrn_reflns_theta_max 33.36
_diffrn_reflns_theta_min 1.91
_exptl_absorpt_coefficient_mu 0.799
_exptl_absorpt_correction_T_max 0.938
_exptl_absorpt_correction_T_min 0.856
_exptl_absorpt_correction_type multi-scan
_exptl_absorpt_process_details 'Bruker SADABS'
_exptl_crystal_colour yellow
_exptl_crystal_density_diffrn 1.391
_exptl_crystal_density_method 'not measured'
_exptl_crystal_description plate
_exptl_crystal_F_000 832
_exptl_crystal_size_max 0.42
_exptl_crystal_size_mid 0.25
_exptl_crystal_size_min 0.08
_refine_diff_density_max 0.526
_refine_diff_density_min -0.931
_refine_diff_density_rms 0.141
_refine_ls_extinction_method none
_refine_ls_goodness_of_fit_ref 1.059
_refine_ls_hydrogen_treatment mixed
_refine_ls_matrix_type full
_refine_ls_number_parameters 271
_refine_ls_number_reflns 7520
_refine_ls_number_restraints 0
_refine_ls_restrained_S_all 1.059
_refine_ls_R_factor_all 0.0560
_refine_ls_R_factor_gt 0.0333
_refine_ls_shift/su_max 0.001
_refine_ls_shift/su_mean 0.000
_refine_ls_structure_factor_coef Fsqd
_refine_ls_weighting_details 'calc w=1/[\s^2^(Fo^2^)+(0.0417P)^2^+0.0000P] where P=(Fo^2^+2Fc^2^)/3'
_refine_ls_weighting_scheme calc
_refine_ls_wR_factor_gt 0.0722
_refine_ls_wR_factor_ref 0.0882
_reflns_number_gt 5647
_reflns_number_total 7520
_reflns_threshold_expression >2sigma(I)
_cod_data_source_file c2dt31283b.txt
_cod_data_source_block x81635
_cod_original_sg_symbol_H-M P2(1)/n
_cod_database_code 7020080

loop_
_symmetry_equiv_pos_as_xyz
'x, y, z'
'-x+1/2, y+1/2, -z+1/2'
'-x, -y, -z'
'x-1/2, -y-1/2, z-1/2'

loop_
_atom_site_label
_atom_site_type_symbol
_atom_site_fract_x
_atom_site_fract_y
_atom_site_fract_z
_atom_site_U_iso_or_equiv
_atom_site_adp_type
_atom_site_occupancy
_atom_site_symmetry_multiplicity
_atom_site_calc_flag
_atom_site_refinement_flags
Ru4 Ru 0.336648(17) 0.160660(9) 0.361953(10) 0.01260(5) Uani 1 1 d .
C1 C 0.1414(2) 0.16559(12) 0.24500(14) 0.0183(4) Uani 1 1 d .
B2 B 0.2886(3) 0.19910(15) 0.20500(17) 0.0197(5) Uani 1 1 d .
H2 H 0.285(3) 0.2574(15) 0.1802(17) 0.031(7) Uiso 1 1 d .
B3 B 0.1311(3) 0.07876(15) 0.28775(17) 0.0190(4) Uani 1 1 d .
H3 H 0.025(3) 0.0669(13) 0.3159(15) 0.017(6) Uiso 1 1 d .
B5 B 0.1684(3) 0.09612(16) 0.15375(17) 0.0226(5) Uani 1 1 d .
H5 H 0.063(3) 0.0991(13) 0.0907(16) 0.020(6) Uiso 1 1 d .
B6 B 0.4839(3) 0.15519(14) 0.24414(16) 0.0167(4) Uani 1 1 d .
H6 H 0.589(2) 0.1928(13) 0.2470(14) 0.011(5) Uiso 1 1 d .
B7 B 0.3115(3) 0.02277(14) 0.33531(17) 0.0177(4) Uani 1 1 d .
H7 H 0.296(3) -0.0143(14) 0.3950(16) 0.021(6) Uiso 1 1 d .
B8 B 0.2046(3) -0.00290(15) 0.22202(17) 0.0219(5) Uani 1 1 d .
H8 H 0.126(3) -0.0547(15) 0.2108(16) 0.026(6) Uiso 1 1 d .
B9 B 0.3763(3) 0.12701(16) 0.13263(17) 0.0220(5) Uani 1 1 d .
H9 H 0.411(3) 0.1511(13) 0.0678(17) 0.023(6) Uiso 1 1 d .
B10 B 0.4981(3) 0.06500(14) 0.31713(16) 0.0177(4) Uani 1 1 d .
H10 H 0.610(3) 0.0546(13) 0.3618(15) 0.018(6) Uiso 1 1 d .
B11 B 0.3195(3) 0.02459(16) 0.13662(18) 0.0236(5) Uani 1 1 d .
C11 C -0.0043(3) 0.22068(14) 0.23723(16) 0.0252(5) Uani 1 1 d .
H11A H 0.0299 0.2777 0.2493 0.038 Uiso 1 1 calc R
H11B H -0.0713 0.2038 0.2840 0.038 Uiso 1 1 calc R
H11C H -0.0658 0.2162 0.1734 0.038 Uiso 1 1 calc R
H11 H 0.320(3) -0.0087(16) 0.0715(17) 0.036(7) Uiso 1 1 d .
C12 C 0.5001(2) 0.06084(12) 0.19605(14) 0.0196(4) Uani 1 1 d .
B13 B 0.4101(3) -0.01806(15) 0.24701(17) 0.0219(5) Uani 1 1 d .
H13 H 0.470(3) -0.0794(13) 0.2499(14) 0.016(5) Uiso 1 1 d .
C121 C 0.6552(3) 0.04018(15) 0.15918(16) 0.0269(5) Uani 1 1 d .
H12A H 0.6333 0.0001 0.1076 0.040 Uiso 1 1 calc R
H12B H 0.7321 0.0169 0.2107 0.040 Uiso 1 1 calc R
H12C H 0.6998 0.0902 0.1356 0.040 Uiso 1 1 calc R
C40 C 0.2449(2) 0.16674(11) 0.50346(14) 0.0155(4) Uani 1 1 d .
C41 C 0.4072(2) 0.14074(12) 0.51531(14) 0.0163(4) Uani 1 1 d .
H41 H 0.4353 0.0841 0.5393 0.020 Uiso 1 1 calc R
C42 C 0.5263(2) 0.19014(13) 0.48369(13) 0.0175(4) Uani 1 1 d .
H42 H 0.6354 0.1664 0.4845 0.021 Uiso 1 1 calc R
C43 C 0.4878(2) 0.26441(12) 0.43454(13) 0.0171(4) Uani 1 1 d .
C44 C 0.3250(2) 0.28832(12) 0.41863(14) 0.0176(4) Uani 1 1 d .
H44 H 0.2908 0.3342 0.3736 0.021 Uiso 1 1 calc R
C45 C 0.2070(2) 0.24134(12) 0.45445(14) 0.0172(4) Uani 1 1 d .
H45 H 0.0919 0.2546 0.4323 0.021 Uiso 1 1 calc R
C47 C 0.1234(2) 0.11471(12) 0.54462(14) 0.0183(4) Uani 1 1 d .
H47 H 0.1410 0.0561 0.5282 0.022 Uiso 1 1 calc R
C49 C 0.1550(3) 0.12254(15) 0.65268(15) 0.0253(5) Uani 1 1 d .
H49A H 0.1377 0.1795 0.6707 0.038 Uiso 1 1 calc R
H49B H 0.2656 0.1067 0.6763 0.038 Uiso 1 1 calc R
H49C H 0.0818 0.0864 0.6803 0.038 Uiso 1 1 calc R
C48 C -0.0492(3) 0.13616(14) 0.50710(17) 0.0249(5) Uani 1 1 d .
H48A H -0.0722 0.1918 0.5273 0.037 Uiso 1 1 calc R
H48B H -0.1202 0.0971 0.5321 0.037 Uiso 1 1 calc R
H48C H -0.0667 0.1334 0.4377 0.037 Uiso 1 1 calc R
C46 C 0.6145(3) 0.31527(14) 0.39939(15) 0.0223(4) Uani 1 1 d .
H46A H 0.6512 0.3581 0.4459 0.033 Uiso 1 1 calc R
H46B H 0.5702 0.3409 0.3389 0.033 Uiso 1 1 calc R
H46C H 0.7048 0.2801 0.3904 0.033 Uiso 1 1 calc R

loop_
_atom_site_aniso_label
_atom_site_aniso_U_11
_atom_site_aniso_U_22
_atom_site_aniso_U_33
_atom_site_aniso_U_23
_atom_site_aniso_U_13
_atom_site_aniso_U_12
Ru4 0.01263(7) 0.01145(8) 0.01367(8) 0.00155(6) 0.00184(5) 0.00045(6)
C1 0.0169(9) 0.0205(10) 0.0166(9) -0.0014(8) -0.0002(7) -0.0004(8)
B2 0.0219(11) 0.0179(11) 0.0186(11) 0.0031(9) 0.0007(9) 0.0003(9)
B3 0.0166(10) 0.0199(11) 0.0203(11) -0.0024(9) 0.0030(9) -0.0038(9)
B5 0.0232(12) 0.0269(13) 0.0169(11) -0.0003(9) 0.0006(10) -0.0038(10)
B6 0.0180(10) 0.0156(10) 0.0171(10) 0.0016(8) 0.0047(8) 0.0000(8)
B7 0.0215(11) 0.0141(10) 0.0186(10) 0.0017(8) 0.0067(9) 0.0007(9)
B8 0.0255(12) 0.0190(12) 0.0225(12) -0.0051(9) 0.0079(10) -0.0058(9)
B9 0.0250(12) 0.0245(12) 0.0167(11) 0.0017(9) 0.0037(9) -0.0027(10)
B10 0.0178(11) 0.0169(11) 0.0192(11) 0.0018(8) 0.0058(9) 0.0029(8)
B11 0.0283(13) 0.0242(12) 0.0196(11) -0.0043(10) 0.0076(10) -0.0062(10)
C11 0.0198(10) 0.0264(11) 0.0275(11) 0.0033(9) -0.0019(9) 0.0033(9)
C12 0.0222(10) 0.0183(10) 0.0194(10) 0.0001(8) 0.0070(8) 0.0001(8)
B13 0.0263(12) 0.0179(11) 0.0235(12) -0.0001(9) 0.0101(10) -0.0006(10)
C121 0.0277(12) 0.0283(12) 0.0276(11) -0.0026(9) 0.0132(10) -0.0012(9)
C40 0.0170(9) 0.0137(9) 0.0163(9) -0.0017(7) 0.0044(7) -0.0007(7)
C41 0.0180(9) 0.0170(9) 0.0138(9) 0.0009(7) 0.0022(7) 0.0025(7)
C42 0.0145(9) 0.0229(10) 0.0149(9) -0.0019(8) 0.0015(7) 0.0003(8)
C43 0.0184(9) 0.0182(9) 0.0144(9) -0.0037(7) 0.0012(7) -0.0051(8)
C44 0.0209(10) 0.0135(9) 0.0183(9) -0.0015(7) 0.0024(8) -0.0004(7)
C45 0.0172(9) 0.0152(9) 0.0194(9) -0.0021(7) 0.0032(7) 0.0004(7)
C47 0.0208(10) 0.0136(9) 0.0225(10) -0.0002(7) 0.0094(8) -0.0001(7)
C49 0.0309(12) 0.0237(12) 0.0232(11) 0.0021(9) 0.0098(9) -0.0031(9)
C48 0.0200(10) 0.0241(11) 0.0325(12) -0.0018(9) 0.0102(9) -0.0038(9)
C46 0.0222(10) 0.0254(11) 0.0195(10) -0.0013(8) 0.0038(8) -0.0076(9)

loop_
_atom_type_symbol
_atom_type_description
_atom_type_scat_dispersion_real
_atom_type_scat_dispersion_imag
_atom_type_scat_source
C C 0.0033 0.0016 'International Tables Vol C Tables 4.2.6.8 and 6.1.1.4'
H H 0.0000 0.0000 'International Tables Vol C Tables 4.2.6.8 and 6.1.1.4'
B B 0.0013 0.0007 'International Tables Vol C Tables 4.2.6.8 and 6.1.1.4'
Ru Ru -1.2594 0.8363 'International Tables Vol C Tables 4.2.6.8 and 6.1.1.4'

loop_
_geom_angle_atom_site_label_1
_geom_angle_atom_site_label_2
_geom_angle_atom_site_label_3
_geom_angle
C1 Ru4 C41 146.18(8)
C1 Ru4 C42 165.25(8)
C41 Ru4 C42 37.29(7)
C1 Ru4 B10 103.49(8)
C41 Ru4 B10 95.65(8)
C42 Ru4 B10 88.58(8)
C1 Ru4 C44 100.01(7)
C41 Ru4 C44 78.33(7)
C42 Ru4 C44 65.45(8)
B10 Ru4 C44 144.65(8)
C1 Ru4 B6 82.49(8)
C41 Ru4 B6 129.98(8)
C42 Ru4 B6 100.18(8)
B10 Ru4 B6 47.27(8)
C44 Ru4 B6 111.61(8)
C1 Ru4 C45 92.73(8)
C41 Ru4 C45 65.59(7)
C42 Ru4 C45 77.02(7)
B10 Ru4 C45 161.22(8)
C44 Ru4 C45 36.63(7)
B6 Ru4 C45 146.69(7)
C1 Ru4 C43 129.38(7)
C41 Ru4 C43 66.97(7)
C42 Ru4 C43 36.54(7)
B10 Ru4 C43 108.90(8)
C44 Ru4 C43 36.59(7)
B6 Ru4 C43 91.87(8)
C45 Ru4 C43 65.88(7)
C1 Ru4 C40 111.05(7)
C41 Ru4 C40 36.98(7)
C42 Ru4 C40 66.52(7)
B10 Ru4 C40 126.40(8)
C44 Ru4 C40 66.33(7)
B6 Ru4 C40 166.43(8)
C45 Ru4 C40 36.29(7)
C43 Ru4 C40 78.92(7)
C1 Ru4 B7 82.37(8)
C41 Ru4 B7 91.42(8)
C42 Ru4 B7 112.30(8)
B10 Ru4 B7 46.39(8)
C44 Ru4 B7 165.00(8)
B6 Ru4 B7 83.36(8)
C45 Ru4 B7 128.85(7)
C43 Ru4 B7 147.12(8)
C40 Ru4 B7 98.91(7)
C1 Ru4 B2 40.44(8)
C41 Ru4 B2 171.06(8)
C42 Ru4 B2 134.30(8)
B10 Ru4 B2 86.23(8)
C44 Ru4 B2 95.08(8)
B6 Ru4 B2 46.85(9)
C45 Ru4 B2 112.45(8)
C43 Ru4 B2 104.14(8)
C40 Ru4 B2 145.03(8)
B7 Ru4 B2 96.16(8)
C1 Ru4 B3 40.28(8)
C41 Ru4 B3 116.05(8)
C42 Ru4 B3 151.75(8)
B10 Ru4 B3 85.20(9)
C44 Ru4 B3 128.96(8)
B6 Ru4 B3 95.69(8)
C45 Ru4 B3 101.76(8)
C43 Ru4 B3 165.53(8)
C40 Ru4 B3 95.51(8)
B7 Ru4 B3 46.56(9)
B2 Ru4 B3 72.78(8)
C11 C1 B3 118.37(18)
C11 C1 B2 117.17(18)
B3 C1 B2 124.40(19)
C11 C1 B5 121.45(17)
B3 C1 B5 74.18(15)
B2 C1 B5 75.55(15)
C11 C1 Ru4 126.50(14)
B3 C1 Ru4 75.18(12)
B2 C1 Ru4 74.65(12)
B5 C1 Ru4 112.05(13)
C1 B2 B9 114.14(18)
C1 B2 B6 119.74(17)
B9 B2 B6 58.73(13)
C1 B2 B5 57.08(13)
B9 B2 B5 58.93(13)
B6 B2 B5 99.64(15)
C1 B2 Ru4 64.91(11)
B9 B2 Ru4 110.84(14)
B6 B2 Ru4 64.93(10)
B5 B2 Ru4 97.41(12)
C1 B2 H2 118.4(14)
B9 B2 H2 113.9(13)
B6 B2 H2 117.2(14)
B5 B2 H2 131.2(14)
Ru4 B2 H2 125.9(14)
C1 B3 B8 115.20(18)
C1 B3 B7 120.70(17)
B8 B3 B7 58.96(14)
C1 B3 B5 57.90(13)
B8 B3 B5 59.15(13)
B7 B3 B5 100.39(15)
C1 B3 Ru4 64.54(11)
B8 B3 Ru4 111.72(14)
B7 B3 Ru4 65.77(10)
B5 B3 Ru4 97.91(12)
C1 B3 H3 114.9(12)
B8 B3 H3 116.5(12)
B7 B3 H3 118.6(12)
B5 B3 H3 131.1(12)
Ru4 B3 H3 123.6(12)
C1 B5 B11 134.43(18)
C1 B5 B8 101.28(15)
B11 B5 B8 56.40(13)
C1 B5 B9 100.15(16)
B11 B5 B9 56.40(14)
B8 B5 B9 103.20(17)
C1 B5 B3 47.92(11)
B11 B5 B3 105.18(16)
B8 B5 B3 54.77(12)
B9 B5 B3 118.36(16)
C1 B5 B2 47.36(11)
B11 B5 B2 105.01(16)
B8 B5 B2 119.08(16)
B9 B5 B2 54.22(12)
B3 B5 B2 85.24(13)
C1 B5 H5 111.9(11)
B11 B5 H5 113.7(11)
B8 B5 H5 118.6(11)
B9 B5 H5 118.8(11)
B3 B5 H5 121.9(11)
B2 B5 H5 121.5(11)
C12 B6 B9 57.53(13)
C12 B6 B10 59.44(12)
B9 B6 B10 106.82(16)
C12 B6 B2 111.09(17)
B9 B6 B2 60.35(13)
B10 B6 B2 118.61(16)
C12 B6 Ru4 115.33(13)
B9 B6 Ru4 114.62(14)
B10 B6 Ru4 65.92(10)
B2 B6 Ru4 68.22(11)
C12 B6 H6 114.3(11)
B9 B6 H6 119.3(11)
B10 B6 H6 117.6(11)
B2 B6 H6 119.9(11)
Ru4 B6 H6 120.1(11)
B13 B7 B8 59.09(14)
B13 B7 B10 60.51(13)
B8 B7 B10 107.26(16)
B13 B7 B3 112.86(17)
B8 B7 B3 59.85(13)
B10 B7 B3 117.72(16)
B13 B7 Ru4 116.88(14)
B8 B7 Ru4 113.86(14)
B10 B7 Ru4 65.27(10)
B3 B7 Ru4 67.66(10)
B13 B7 H7 119.3(12)
B8 B7 H7 119.1(12)
B10 B7 H7 123.6(12)
B3 B7 H7 112.6(12)
Ru4 B7 H7 116.3(12)
B11 B8 B13 61.86(15)
B11 B8 B7 108.54(17)
B13 B8 B7 59.61(14)
B11 B8 B3 117.05(18)
B13 B8 B3 114.51(17)
B7 B8 B3 61.19(13)
B11 B8 B5 58.59(14)
B13 B8 B5 107.78(17)
B7 B8 B5 106.79(16)
B3 B8 B5 66.08(14)
B11 B8 H8 120.0(12)
B13 B8 H8 119.7(13)
B7 B8 H8 122.6(13)
B3 B8 H8 114.0(13)
B5 B8 H8 123.3(13)
C12 B9 B11 61.09(14)
C12 B9 B6 59.08(13)
B11 B9 B6 109.02(17)
C12 B9 B2 112.93(17)
B11 B9 B2 117.81(17)
B6 B9 B2 60.92(13)
C12 B9 B5 105.19(17)
B11 B9 B5 58.20(14)
B6 B9 B5 106.66(16)
B2 B9 B5 66.85(14)
C12 B9 H9 117.7(13)
B11 B9 H9 119.1(12)
B6 B9 H9 120.2(12)
B2 B9 H9 116.4(12)
B5 B9 H9 127.7(13)
C12 B10 B13 58.39(13)
C12 B10 B7 106.05(16)
B13 B10 B7 58.90(13)
C12 B10 B6 57.48(12)
B13 B10 B6 108.14(16)
B7 B10 B6 114.87(17)
C12 B10 Ru4 114.49(13)
B13 B10 Ru4 118.15(14)
B7 B10 Ru4 68.34(10)
B6 B10 Ru4 66.81(10)
C12 B10 H10 116.4(12)
B13 B10 H10 118.1(12)
B7 B10 H10 125.1(12)
B6 B10 H10 116.7(12)
Ru4 B10 H10 117.7(12)
B8 B11 C12 106.97(17)
B8 B11 B9 117.33(18)
C12 B11 B9 57.45(13)
B8 B11 B5 65.01(14)
C12 B11 B5 107.98(17)
B9 B11 B5 65.40(15)
B8 B11 B13 59.24(14)
C12 B11 B13 58.25(13)
B9 B11 B13 108.61(18)
B5 B11 B13 110.75(17)
B8 B11 H11 123.9(14)
C12 B11 H11 118.0(14)
B9 B11 H11 114.6(14)
B5 B11 H11 123.5(14)
B13 B11 H11 120.4(14)
C1 C11 H11A 109.5
C1 C11 H11B 109.5
H11A C11 H11B 109.5
C1 C11 H11C 109.5
H11A C11 H11C 109.5
H11B C11 H11C 109.5
C121 C12 B9 117.16(17)
C121 C12 B6 117.81(17)
B9 C12 B6 63.39(14)
C121 C12 B13 116.37(17)
B9 C12 B13 115.60(17)
B6 C12 B13 116.02(16)
C121 C12 B10 119.65(18)
B9 C12 B10 114.46(16)
B6 C12 B10 63.07(13)
B13 C12 B10 62.08(13)
C121 C12 B11 119.77(17)
B9 C12 B11 61.46(14)
B6 C12 B11 112.74(17)
B13 C12 B11 62.36(14)
B10 C12 B11 110.97(16)
C12 B13 B8 107.62(17)
C12 B13 B7 108.33(17)
B8 B13 B7 61.30(14)
C12 B13 B10 59.54(13)
B8 B13 B10 109.05(17)
B7 B13 B10 60.59(13)
C12 B13 B11 59.39(13)
B8 B13 B11 58.90(14)
B7 B13 B11 107.55(18)
B10 B13 B11 106.68(17)
C12 B13 H13 117.4(11)
B8 B13 H13 124.5(11)
B7 B13 H13 125.2(11)
B10 B13 H13 120.9(11)
B11 B13 H13 120.7(11)
C12 C121 H12A 109.5
C12 C121 H12B 109.5
H12A C121 H12B 109.5
C12 C121 H12C 109.5
H12A C121 H12C 109.5
H12B C121 H12C 109.5
C45 C40 C41 117.10(18)
C45 C40 C47 123.74(18)
C41 C40 C47 119.15(17)
C45 C40 Ru4 71.36(11)
C41 C40 Ru4 68.71(11)
C47 C40 Ru4 131.57(13)
C42 C41 C40 120.96(18)
C42 C41 Ru4 72.32(11)
C40 C41 Ru4 74.31(11)
C42 C41 H41 119.3
C40 C41 H41 119.3
Ru4 C41 H41 119.3
C43 C42 C41 121.64(18)
C43 C42 Ru4 73.37(11)
C41 C42 Ru4 70.39(11)
C43 C42 H42 118.6
C41 C42 H42 118.6
Ru4 C42 H42 118.6
C42 C43 C44 117.35(18)
C42 C43 C46 121.17(19)
C44 C43 C46 121.48(19)
C42 C43 Ru4 70.09(11)
C44 C43 Ru4 70.47(11)
C46 C43 Ru4 129.71(14)
C45 C44 C43 121.14(18)
C45 C44 Ru4 72.64(11)
C43 C44 Ru4 72.94(11)
C45 C44 H44 119.1
C43 C44 H44 119.1
Ru4 C44 H44 119.1
C40 C45 C44 121.65(19)
C40 C45 Ru4 72.35(11)
C44 C45 Ru4 70.73(11)
C40 C45 H45 118.5
C44 C45 H45 118.5
Ru4 C45 H45 118.5
C48 C47 C40 114.05(17)
C48 C47 C49 110.21(17)
C40 C47 C49 108.70(17)
C48 C47 H47 107.9
C40 C47 H47 107.9
C49 C47 H47 107.9
C47 C49 H49A 109.5
C47 C49 H49B 109.5
H49A C49 H49B 109.5
C47 C49 H49C 109.5
H49A C49 H49C 109.5
H49B C49 H49C 109.5
C47 C48 H48A 109.5
C47 C48 H48B 109.5
H48A C48 H48B 109.5
C47 C48 H48C 109.5
H48A C48 H48C 109.5
H48B C48 H48C 109.5
C43 C46 H46A 109.5
C43 C46 H46B 109.5
H46A C46 H46B 109.5
C43 C46 H46C 109.5
H46A C46 H46C 109.5
H46B C46 H46C 109.5

loop_
_geom_bond_atom_site_label_1
_geom_bond_atom_site_label_2
_geom_bond_distance
Ru4 C1 2.162(2)
Ru4 C41 2.2037(19)
Ru4 C42 2.2290(19)
Ru4 B10 2.231(2)
Ru4 C44 2.2394(19)
Ru4 B6 2.246(2)
Ru4 C45 2.2642(19)
Ru4 C43 2.2715(19)
Ru4 C40 2.2771(19)
Ru4 B7 2.283(2)
Ru4 B2 2.303(2)
Ru4 B3 2.315(2)
C1 C11 1.516(3)
C1 B3 1.548(3)
C1 B2 1.549(3)
C1 B5 1.767(3)
B2 B9 1.799(3)
B2 B6 1.809(3)
B2 B5 2.039(4)
B2 H2 1.01(2)
B3 B8 1.794(3)
B3 B7 1.818(3)
B3 B5 2.007(3)
B3 H3 1.05(2)
B5 B11 1.775(4)
B5 B8 1.885(4)
B5 B9 1.899(3)
B5 H5 1.17(2)
B6 C12 1.698(3)
B6 B9 1.769(3)
B6 B10 1.795(3)
B6 H6 1.08(2)
B7 B13 1.748(3)
B7 B8 1.778(3)
B7 B10 1.778(3)
B7 H7 1.07(2)
B8 B11 1.733(3)
B8 B13 1.739(4)
B8 H8 1.07(2)
B9 C12 1.670(3)
B9 B11 1.740(4)
B9 H9 1.09(2)
B10 C12 1.734(3)
B10 B13 1.777(3)
B10 H10 1.07(2)
B11 C12 1.734(3)
B11 B13 1.784(4)
B11 H11 1.08(2)
C11 H11A 0.9800
C11 H11B 0.9800
C11 H11C 0.9800
C12 C121 1.526(3)
C12 B13 1.713(3)
B13 H13 1.12(2)
C121 H12A 0.9800
C121 H12B 0.9800
C121 H12C 0.9800
C40 C45 1.415(3)
C40 C41 1.423(3)
C40 C47 1.520(3)
C41 C42 1.417(3)
C41 H41 1.0000
C42 C43 1.411(3)
C42 H42 1.0000
C43 C44 1.416(3)
C43 C46 1.502(3)
C44 C45 1.416(3)
C44 H44 1.0000
C45 H45 1.0000
C47 C48 1.518(3)
C47 C49 1.531(3)
C47 H47 1.0000
C49 H49A 0.9800
C49 H49B 0.9800
C49 H49C 0.9800
C48 H48A 0.9800
C48 H48B 0.9800
C48 H48C 0.9800
C46 H46A 0.9800
C46 H46B 0.9800
C46 H46C 0.9800

loop_
_geom_torsion_atom_site_label_1
_geom_torsion_atom_site_label_2
_geom_torsion_atom_site_label_3
_geom_torsion_atom_site_label_4
_geom_torsion
C41 Ru4 C1 C11 57.3(2)
C42 Ru4 C1 C11 -35.9(4)
B10 Ru4 C1 C11 179.98(17)
C44 Ru4 C1 C11 -26.63(19)
B6 Ru4 C1 C11 -137.36(19)
C45 Ru4 C1 C11 9.53(18)
C43 Ru4 C1 C11 -51.1(2)
C40 Ru4 C1 C11 41.72(19)
B7 Ru4 C1 C11 138.38(19)
B2 Ru4 C1 C11 -112.7(2)
B3 Ru4 C1 C11 114.6(2)
C41 Ru4 C1 B3 -57.26(18)
C42 Ru4 C1 B3 -150.4(3)
B10 Ru4 C1 B3 65.42(13)
C44 Ru4 C1 B3 -141.19(12)
B6 Ru4 C1 B3 108.07(13)
C45 Ru4 C1 B3 -105.03(12)
C43 Ru4 C1 B3 -165.69(11)
C40 Ru4 C1 B3 -72.84(13)
B7 Ru4 C1 B3 23.82(12)
B2 Ru4 C1 B3 132.73(18)
C41 Ru4 C1 B2 170.00(13)
C42 Ru4 C1 B2 76.8(3)
B10 Ru4 C1 B2 -67.32(13)
C44 Ru4 C1 B2 86.07(12)
B6 Ru4 C1 B2 -24.66(12)
C45 Ru4 C1 B2 122.23(12)
C43 Ru4 C1 B2 61.58(15)
C40 Ru4 C1 B2 154.43(12)
B7 Ru4 C1 B2 -108.92(13)
B3 Ru4 C1 B2 -132.73(18)
C41 Ru4 C1 B5 -122.97(15)
C42 Ru4 C1 B5 143.9(2)
B10 Ru4 C1 B5 -0.29(15)
C44 Ru4 C1 B5 153.09(13)
B6 Ru4 C1 B5 42.36(14)
C45 Ru4 C1 B5 -170.75(14)
C43 Ru4 C1 B5 128.60(13)
C40 Ru4 C1 B5 -138.55(13)
B7 Ru4 C1 B5 -41.90(14)
B2 Ru4 C1 B5 67.02(16)
B3 Ru4 C1 B5 -65.71(15)
C11 C1 B2 B9 -133.72(19)
B3 C1 B2 B9 43.4(3)
B5 C1 B2 B9 -15.47(18)
Ru4 C1 B2 B9 102.74(16)
C11 C1 B2 B6 159.80(18)
B3 C1 B2 B6 -23.1(3)
B5 C1 B2 B6 -82.0(2)
Ru4 C1 B2 B6 36.26(16)
C11 C1 B2 B5 -118.2(2)
B3 C1 B2 B5 58.8(2)
Ru4 C1 B2 B5 118.22(12)
C11 C1 B2 Ru4 123.53(18)
B3 C1 B2 Ru4 -59.38(18)
B5 C1 B2 Ru4 -118.22(12)
C41 Ru4 B2 C1 -141.6(5)
C42 Ru4 B2 C1 -159.73(12)
B10 Ru4 B2 C1 115.95(13)
C44 Ru4 B2 C1 -99.48(12)
B6 Ru4 B2 C1 145.46(17)
C45 Ru4 B2 C1 -66.09(13)
C43 Ru4 B2 C1 -135.49(11)
C40 Ru4 B2 C1 -44.66(19)
B7 Ru4 B2 C1 70.57(12)
B3 Ru4 B2 C1 29.81(12)
C1 Ru4 B2 B9 -107.76(19)
C41 Ru4 B2 B9 110.7(5)
C42 Ru4 B2 B9 92.51(16)
B10 Ru4 B2 B9 8.20(15)
C44 Ru4 B2 B9 152.77(14)
B6 Ru4 B2 B9 37.70(13)
C45 Ru4 B2 B9 -173.85(13)
C43 Ru4 B2 B9 116.75(14)
C40 Ru4 B2 B9 -152.42(13)
B7 Ru4 B2 B9 -37.18(15)
B3 Ru4 B2 B9 -77.94(15)
C1 Ru4 B2 B6 -145.46(17)
C41 Ru4 B2 B6 73.0(5)
C42 Ru4 B2 B6 54.81(15)
B10 Ru4 B2 B6 -29.50(11)
C44 Ru4 B2 B6 115.06(11)
C45 Ru4 B2 B6 148.45(10)
C43 Ru4 B2 B6 79.05(11)
C40 Ru4 B2 B6 169.88(12)
B7 Ru4 B2 B6 -74.89(12)
B3 Ru4 B2 B6 -115.64(12)
C1 Ru4 B2 B5 -48.24(13)
C41 Ru4 B2 B5 170.2(4)
C42 Ru4 B2 B5 152.03(11)
B10 Ru4 B2 B5 67.71(12)
C44 Ru4 B2 B5 -147.72(12)
B6 Ru4 B2 B5 97.22(15)
C45 Ru4 B2 B5 -114.33(12)
C43 Ru4 B2 B5 176.27(11)
C40 Ru4 B2 B5 -92.90(16)
B7 Ru4 B2 B5 22.33(12)
B3 Ru4 B2 B5 -18.43(11)
C11 C1 B3 B8 133.0(2)
B2 C1 B3 B8 -44.1(3)
B5 C1 B3 B8 15.36(18)
Ru4 C1 B3 B8 -103.23(16)
C11 C1 B3 B7 -159.58(18)
B2 C1 B3 B7 23.4(3)
B5 C1 B3 B7 82.82(19)
Ru4 C1 B3 B7 -35.77(17)
C11 C1 B3 B5 117.6(2)
B2 C1 B3 B5 -59.5(2)
Ru4 C1 B3 B5 -118.59(12)
C11 C1 B3 Ru4 -123.81(18)
B2 C1 B3 Ru4 59.14(18)
B5 C1 B3 Ru4 118.59(12)
C41 Ru4 B3 C1 148.59(11)
C42 Ru4 B3 C1 164.60(14)
B10 Ru4 B3 C1 -117.45(13)
C44 Ru4 B3 C1 52.52(15)
B6 Ru4 B3 C1 -71.29(12)
C45 Ru4 B3 C1 80.19(12)
C43 Ru4 B3 C1 49.9(3)
C40 Ru4 B3 C1 116.38(12)
B7 Ru4 B3 C1 -146.55(17)
B2 Ru4 B3 C1 -29.92(12)
C1 Ru4 B3 B8 108.54(19)
C41 Ru4 B3 B8 -102.87(15)
C42 Ru4 B3 B8 -86.9(2)
B10 Ru4 B3 B8 -8.91(15)
C44 Ru4 B3 B8 161.07(13)
B6 Ru4 B3 B8 37.25(15)
C45 Ru4 B3 B8 -171.27(14)
C43 Ru4 B3 B8 158.4(2)
C40 Ru4 B3 B8 -135.08(14)
B7 Ru4 B3 B8 -38.01(14)
B2 Ru4 B3 B8 78.62(15)
C1 Ru4 B3 B7 146.55(17)
C41 Ru4 B3 B7 -64.85(12)
C42 Ru4 B3 B7 -48.8(2)
B10 Ru4 B3 B7 29.10(11)
C44 Ru4 B3 B7 -160.92(10)
B6 Ru4 B3 B7 75.26(11)
C45 Ru4 B3 B7 -133.26(10)
C43 Ru4 B3 B7 -163.6(3)
C40 Ru4 B3 B7 -97.06(11)
B2 Ru4 B3 B7 116.63(12)
C1 Ru4 B3 B5 48.67(13)
C41 Ru4 B3 B5 -162.74(11)
C42 Ru4 B3 B5 -146.73(15)
B10 Ru4 B3 B5 -68.78(12)
C44 Ru4 B3 B5 101.20(13)
B6 Ru4 B3 B5 -22.62(13)
C45 Ru4 B3 B5 128.86(12)
C43 Ru4 B3 B5 98.5(3)
C40 Ru4 B3 B5 165.05(12)
B7 Ru4 B3 B5 -97.88(15)
B2 Ru4 B3 B5 18.75(12)
C11 C1 B5 B11 179.1(2)
B3 C1 B5 B11 -67.0(3)
B2 C1 B5 B11 65.8(3)
Ru4 C1 B5 B11 -0.6(3)
C11 C1 B5 B8 -127.38(19)
B3 C1 B5 B8 -13.45(16)
B2 C1 B5 B8 119.34(17)
Ru4 C1 B5 B8 52.88(17)
C11 C1 B5 B9 126.83(19)
B3 C1 B5 B9 -119.24(17)
B2 C1 B5 B9 13.55(16)
Ru4 C1 B5 B9 -52.92(17)
C11 C1 B5 B3 -113.9(2)
B2 C1 B5 B3 132.79(18)
Ru4 C1 B5 B3 66.33(13)
C11 C1 B5 B2 113.3(2)
B3 C1 B5 B2 -132.79(18)
Ru4 C1 B5 B2 -66.46(13)
B8 B3 B5 C1 -163.79(19)
B7 B3 B5 C1 -119.85(18)
Ru4 B3 B5 C1 -53.16(12)
C1 B3 B5 B11 137.1(2)
B8 B3 B5 B11 -26.70(16)
B7 B3 B5 B11 17.2(2)
Ru4 B3 B5 B11 83.92(16)
C1 B3 B5 B8 163.79(19)
B7 B3 B5 B8 43.93(15)
Ru4 B3 B5 B8 110.62(14)
C1 B3 B5 B9 77.4(2)
B8 B3 B5 B9 -86.4(2)
B7 B3 B5 B9 -42.4(2)
Ru4 B3 B5 B9 24.3(2)
C1 B3 B5 B2 32.80(13)
B8 B3 B5 B2 -130.98(16)
B7 B3 B5 B2 -87.05(15)
Ru4 B3 B5 B2 -20.36(12)
B9 B2 B5 C1 163.49(19)
B6 B2 B5 C1 119.30(18)
Ru4 B2 B5 C1 53.58(12)
C1 B2 B5 B11 -137.58(19)
B9 B2 B5 B11 25.90(15)
B6 B2 B5 B11 -18.29(18)
Ru4 B2 B5 B11 -84.00(15)
C1 B2 B5 B8 -78.01(19)
B9 B2 B5 B8 85.48(19)
B6 B2 B5 B8 41.3(2)
Ru4 B2 B5 B8 -24.42(19)
C1 B2 B5 B9 -163.49(19)
B6 B2 B5 B9 -44.19(14)
Ru4 B2 B5 B9 -109.90(14)
C1 B2 B5 B3 -33.13(13)
B9 B2 B5 B3 130.36(16)
B6 B2 B5 B3 86.17(15)
Ru4 B2 B5 B3 20.45(12)
C1 B2 B6 C12 73.6(2)
B9 B2 B6 C12 -28.18(15)
B5 B2 B6 C12 16.13(19)
Ru4 B2 B6 C12 109.86(15)
C1 B2 B6 B9 101.8(2)
B5 B2 B6 B9 44.31(14)
Ru4 B2 B6 B9 138.03(13)
C1 B2 B6 B10 7.8(3)
B9 B2 B6 B10 -93.95(19)
B5 B2 B6 B10 -49.6(2)
Ru4 B2 B6 B10 44.08(15)
C1 B2 B6 Ru4 -36.26(17)
B9 B2 B6 Ru4 -138.03(13)
B5 B2 B6 Ru4 -93.73(12)
C1 Ru4 B6 C12 -82.08(15)
C41 Ru4 B6 C12 87.32(17)
C42 Ru4 B6 C12 112.60(15)
B10 Ru4 B6 C12 34.15(14)
C44 Ru4 B6 C12 -179.92(13)
C45 Ru4 B6 C12 -165.58(13)
C43 Ru4 B6 C12 148.42(15)
C40 Ru4 B6 C12 101.6(3)
B7 Ru4 B6 C12 1.05(15)
B2 Ru4 B6 C12 -103.86(18)
B3 Ru4 B6 C12 -43.94(16)
C1 Ru4 B6 B9 -17.96(14)
C41 Ru4 B6 B9 151.45(13)
C42 Ru4 B6 B9 176.73(14)
B10 Ru4 B6 B9 98.27(18)
C44 Ru4 B6 B9 -115.79(14)
C45 Ru4 B6 B9 -101.46(18)
C43 Ru4 B6 B9 -147.46(15)
C40 Ru4 B6 B9 165.7(3)
B7 Ru4 B6 B9 65.18(15)
B2 Ru4 B6 B9 -39.74(14)
B3 Ru4 B6 B9 20.19(16)
C1 Ru4 B6 B10 -116.23(12)
C41 Ru4 B6 B10 53.17(14)
C42 Ru4 B6 B10 78.45(12)
C44 Ru4 B6 B10 145.94(11)
C45 Ru4 B6 B10 160.27(14)
C43 Ru4 B6 B10 114.27(11)
C40 Ru4 B6 B10 67.4(3)
B7 Ru4 B6 B10 -33.10(12)
B2 Ru4 B6 B10 -138.01(16)
B3 Ru4 B6 B10 -78.09(12)
C1 Ru4 B6 B2 21.78(11)
C41 Ru4 B6 B2 -168.82(11)
C42 Ru4 B6 B2 -143.54(11)
B10 Ru4 B6 B2 138.01(16)
C44 Ru4 B6 B2 -76.05(12)
C45 Ru4 B6 B2 -61.72(18)
C43 Ru4 B6 B2 -107.72(11)
C40 Ru4 B6 B2 -154.6(3)
B7 Ru4 B6 B2 104.91(12)
B3 Ru4 B6 B2 59.92(12)
C1 B3 B7 B13 -75.6(2)
B8 B3 B7 B13 27.18(17)
B5 B3 B7 B13 -16.9(2)
Ru4 B3 B7 B13 -110.92(16)
C1 B3 B7 B8 -102.7(2)
B5 B3 B7 B8 -44.04(14)
Ru4 B3 B7 B8 -138.11(13)
C1 B3 B7 B10 -8.0(3)
B8 B3 B7 B10 94.73(19)
B5 B3 B7 B10 50.7(2)
Ru4 B3 B7 B10 -43.38(15)
C1 B3 B7 Ru4 35.36(17)
B8 B3 B7 Ru4 138.11(13)
B5 B3 B7 Ru4 94.06(12)
C1 Ru4 B7 B13 84.16(16)
C41 Ru4 B7 B13 -129.21(16)
C42 Ru4 B7 B13 -97.42(16)
B10 Ru4 B7 B13 -32.75(15)
C44 Ru4 B7 B13 -175.6(2)
B6 Ru4 B7 B13 0.89(16)
C45 Ru4 B7 B13 171.51(14)
C43 Ru4 B7 B13 -82.2(2)
C40 Ru4 B7 B13 -165.61(15)
B2 Ru4 B7 B13 46.05(17)
B3 Ru4 B7 B13 105.23(19)
C1 Ru4 B7 B8 18.08(14)
C41 Ru4 B7 B8 164.71(14)
C42 Ru4 B7 B8 -163.50(13)
B10 Ru4 B7 B8 -98.83(17)
C44 Ru4 B7 B8 118.3(3)
B6 Ru4 B7 B8 -65.19(15)
C45 Ru4 B7 B8 105.43(15)
C43 Ru4 B7 B8 -148.32(14)
C40 Ru4 B7 B8 128.32(14)
B2 Ru4 B7 B8 -20.03(15)
B3 Ru4 B7 B8 39.15(14)
C1 Ru4 B7 B10 116.91(12)
C41 Ru4 B7 B10 -96.46(11)
C42 Ru4 B7 B10 -64.67(12)
C44 Ru4 B7 B10 -142.9(3)
B6 Ru4 B7 B10 33.64(12)
C45 Ru4 B7 B10 -155.74(11)
C43 Ru4 B7 B10 -49.49(18)
C40 Ru4 B7 B10 -132.85(11)
B2 Ru4 B7 B10 78.80(12)
B3 Ru4 B7 B10 137.98(15)
C1 Ru4 B7 B3 -21.07(11)
C41 Ru4 B7 B3 125.56(11)
C42 Ru4 B7 B3 157.35(10)
B10 Ru4 B7 B3 -137.98(15)
C44 Ru4 B7 B3 79.1(3)
B6 Ru4 B7 B3 -104.34(11)
C45 Ru4 B7 B3 66.28(14)
C43 Ru4 B7 B3 172.53(12)
C40 Ru4 B7 B3 89.16(11)
B2 Ru4 B7 B3 -59.18(11)
B13 B7 B8 B11 -39.34(17)
B10 B7 B8 B11 -1.2(2)
B3 B7 B8 B11 111.28(19)
Ru4 B7 B8 B11 68.79(19)
B10 B7 B8 B13 38.11(16)
B3 B7 B8 B13 150.62(18)
Ru4 B7 B8 B13 108.14(16)
B13 B7 B8 B3 -150.62(18)
B10 B7 B8 B3 -112.51(17)
Ru4 B7 B8 B3 -42.48(13)
B13 B7 B8 B5 -101.11(18)
B10 B7 B8 B5 -63.0(2)
B3 B7 B8 B5 49.51(15)
Ru4 B7 B8 B5 7.0(2)
C1 B3 B8 B11 14.8(3)
B7 B3 B8 B11 -97.3(2)
B5 B3 B8 B11 29.92(18)
Ru4 B3 B8 B11 -56.3(2)
C1 B3 B8 B13 84.3(2)
B7 B3 B8 B13 -27.72(17)
B5 B3 B8 B13 99.49(19)
Ru4 B3 B8 B13 13.2(2)
C1 B3 B8 B7 112.0(2)
B5 B3 B8 B7 127.20(16)
Ru4 B3 B8 B7 40.95(13)
C1 B3 B8 B5 -15.15(18)
B7 B3 B8 B5 -127.20(16)
Ru4 B3 B8 B5 -86.25(14)
C1 B5 B8 B11 -136.43(19)
B9 B5 B8 B11 -33.06(15)
B3 B5 B8 B11 -148.63(18)
B2 B5 B8 B11 -89.22(19)
C1 B5 B8 B13 -97.33(18)
B11 B5 B8 B13 39.10(17)
B9 B5 B8 B13 6.0(2)
B3 B5 B8 B13 -109.53(18)
B2 B5 B8 B13 -50.1(2)
C1 B5 B8 B7 -34.6(2)
B11 B5 B8 B7 101.83(19)
B9 B5 B8 B7 68.77(19)
B3 B5 B8 B7 -46.80(14)
B2 B5 B8 B7 12.6(2)
C1 B5 B8 B3 12.20(14)
B11 B5 B8 B3 148.63(18)
B9 B5 B8 B3 115.57(17)
B2 B5 B8 B3 59.41(18)
B10 B6 B9 C12 -34.73(15)
B2 B6 B9 C12 -148.52(17)
Ru4 B6 B9 C12 -105.44(15)
C12 B6 B9 B11 36.62(16)
B10 B6 B9 B11 1.9(2)
B2 B6 B9 B11 -111.90(19)
Ru4 B6 B9 B11 -68.82(19)
C12 B6 B9 B2 148.52(17)
B10 B6 B9 B2 113.79(17)
Ru4 B6 B9 B2 43.08(14)
C12 B6 B9 B5 98.02(18)
B10 B6 B9 B5 63.3(2)
B2 B6 B9 B5 -50.50(16)
Ru4 B6 B9 B5 -7.4(2)
C1 B2 B9 C12 -82.2(2)
B6 B2 B9 C12 29.11(16)
B5 B2 B9 C12 -97.39(19)
Ru4 B2 B9 C12 -11.3(2)
C1 B2 B9 B11 -14.0(3)
B6 B2 B9 B11 97.4(2)
B5 B2 B9 B11 -29.12(18)
Ru4 B2 B9 B11 57.0(2)
C1 B2 B9 B6 -111.3(2)
B5 B2 B9 B6 -126.49(16)
Ru4 B2 B9 B6 -40.40(13)
C1 B2 B9 B5 15.16(17)
B6 B2 B9 B5 126.49(16)
Ru4 B2 B9 B5 86.09(14)
C1 B5 B9 C12 96.58(18)
B11 B5 B9 C12 -40.72(16)
B8 B5 B9 C12 -7.7(2)
B3 B5 B9 C12 49.2(2)
B2 B5 B9 C12 108.85(18)
C1 B5 B9 B11 137.30(18)
B8 B5 B9 B11 33.06(15)
B3 B5 B9 B11 89.9(2)
B2 B5 B9 B11 149.57(18)
C1 B5 B9 B6 34.9(2)
B11 B5 B9 B6 -102.39(19)
B8 B5 B9 B6 -69.34(19)
B3 B5 B9 B6 -12.5(2)
B2 B5 B9 B6 47.17(15)
C1 B5 B9 B2 -12.27(14)
B11 B5 B9 B2 -149.57(18)
B8 B5 B9 B2 -116.51(16)
B3 B5 B9 B2 -59.65(18)
B13 B7 B10 C12 35.85(15)
B8 B7 B10 C12 -1.6(2)
B3 B7 B10 C12 -66.1(2)
Ru4 B7 B10 C12 -110.48(14)
B8 B7 B10 B13 -37.47(16)
B3 B7 B10 B13 -102.0(2)
Ru4 B7 B10 B13 -146.33(14)
B13 B7 B10 B6 96.96(19)
B8 B7 B10 B6 59.5(2)
B3 B7 B10 B6 -5.0(2)
Ru4 B7 B10 B6 -49.37(14)
B13 B7 B10 Ru4 146.33(14)
B8 B7 B10 Ru4 108.86(15)
B3 B7 B10 Ru4 44.38(15)
B9 B6 B10 C12 33.93(15)
B2 B6 B10 C12 98.86(19)
Ru4 B6 B10 C12 143.90(14)
C12 B6 B10 B13 -30.34(15)
B9 B6 B10 B13 3.6(2)
B2 B6 B10 B13 68.5(2)
Ru4 B6 B10 B13 113.56(15)
C12 B6 B10 B7 -93.78(18)
B9 B6 B10 B7 -59.8(2)
B2 B6 B10 B7 5.1(2)
Ru4 B6 B10 B7 50.12(14)
C12 B6 B10 Ru4 -143.90(14)
B9 B6 B10 Ru4 -109.97(15)
B2 B6 B10 Ru4 -45.04(15)
C1 Ru4 B10 C12 33.05(16)
C41 Ru4 B10 C12 -175.04(14)
C42 Ru4 B10 C12 -138.38(15)
C44 Ru4 B10 C12 -97.27(18)
B6 Ru4 B10 C12 -33.09(13)
C45 Ru4 B10 C12 -177.93(18)
C43 Ru4 B10 C12 -107.47(14)
C40 Ru4 B10 C12 162.52(12)
B7 Ru4 B10 C12 98.40(18)
B2 Ru4 B10 C12 -3.81(15)
B3 Ru4 B10 C12 69.20(15)
C1 Ru4 B10 B13 -32.78(16)
C41 Ru4 B10 B13 119.14(15)
C42 Ru4 B10 B13 155.80(15)
C44 Ru4 B10 B13 -163.09(13)
B6 Ru4 B10 B13 -98.92(18)
C45 Ru4 B10 B13 116.2(2)
C43 Ru4 B10 B13 -173.30(14)
C40 Ru4 B10 B13 96.70(16)
B7 Ru4 B10 B13 32.57(14)
B2 Ru4 B10 B13 -69.64(15)
B3 Ru4 B10 B13 3.38(15)
C1 Ru4 B10 B7 -65.35(12)
C41 Ru4 B10 B7 86.57(11)
C42 Ru4 B10 B7 123.23(12)
C44 Ru4 B10 B7 164.34(12)
B6 Ru4 B10 B7 -131.49(16)
C45 Ru4 B10 B7 83.7(3)
C43 Ru4 B10 B7 154.13(11)
C40 Ru4 B10 B7 64.12(14)
B2 Ru4 B10 B7 -102.21(12)
B3 Ru4 B10 B7 -29.19(11)
C1 Ru4 B10 B6 66.14(12)
C41 Ru4 B10 B6 -141.95(11)
C42 Ru4 B10 B6 -105.29(11)
C44 Ru4 B10 B6 -64.18(17)
C45 Ru4 B10 B6 -144.8(2)
C43 Ru4 B10 B6 -74.38(12)
C40 Ru4 B10 B6 -164.39(10)
B7 Ru4 B10 B6 131.49(16)
B2 Ru4 B10 B6 29.28(12)
B3 Ru4 B10 B6 102.29(12)
B13 B8 B11 C12 -34.73(16)
B7 B8 B11 C12 3.6(2)
B3 B8 B11 C12 70.0(2)
B5 B8 B11 C12 102.34(18)
B13 B8 B11 B9 -96.3(2)
B7 B8 B11 B9 -58.0(3)
B3 B8 B11 B9 8.4(3)
B5 B8 B11 B9 40.73(19)
B13 B8 B11 B5 -137.08(18)
B7 B8 B11 B5 -98.75(18)
B3 B8 B11 B5 -32.30(19)
B7 B8 B11 B13 38.33(17)
B3 B8 B11 B13 104.8(2)
B5 B8 B11 B13 137.08(18)
C12 B9 B11 B8 93.4(2)
B6 B9 B11 B8 57.7(3)
B2 B9 B11 B8 -8.8(3)
B5 B9 B11 B8 -40.58(19)
B6 B9 B11 C12 -35.78(15)
B2 B9 B11 C12 -102.2(2)
B5 B9 B11 C12 -134.01(16)
C12 B9 B11 B5 134.01(16)
B6 B9 B11 B5 98.23(18)
B2 B9 B11 B5 31.77(19)
C12 B9 B11 B13 29.12(16)
B6 B9 B11 B13 -6.7(2)
B2 B9 B11 B13 -73.1(2)
B5 B9 B11 B13 -104.89(18)
C1 B5 B11 B8 71.2(2)
B9 B5 B11 B8 140.39(18)
B3 B5 B11 B8 26.14(15)
B2 B5 B11 B8 115.21(17)
C1 B5 B11 C12 -29.6(3)
B8 B5 B11 C12 -100.79(18)
B9 B5 B11 C12 39.60(15)
B3 B5 B11 C12 -74.65(19)
B2 B5 B11 C12 14.4(2)
C1 B5 B11 B9 -69.2(3)
B8 B5 B11 B9 -140.39(18)
B3 B5 B11 B9 -114.24(17)
B2 B5 B11 B9 -25.18(15)
C1 B5 B11 B13 32.5(3)
B8 B5 B11 B13 -38.74(16)
B9 B5 B11 B13 101.65(19)
B3 B5 B11 B13 -12.6(2)
B2 B5 B11 B13 76.5(2)
B11 B9 C12 C121 110.9(2)
B6 B9 C12 C121 -109.2(2)
B2 B9 C12 C121 -138.94(19)
B5 B9 C12 C121 150.17(18)
B11 B9 C12 B6 -139.89(16)
B2 B9 C12 B6 -29.70(16)
B5 B9 C12 B6 -100.59(17)
B11 B9 C12 B13 -32.19(17)
B6 B9 C12 B13 107.69(18)
B2 B9 C12 B13 78.0(2)
B5 B9 C12 B13 7.1(2)
B11 B9 C12 B10 -101.55(18)
B6 B9 C12 B10 38.34(16)
B2 B9 C12 B10 8.6(2)
B5 B9 C12 B10 -62.3(2)
B6 B9 C12 B11 139.89(16)
B2 B9 C12 B11 110.18(19)
B5 B9 C12 B11 39.30(15)
B9 B6 C12 C121 108.2(2)
B10 B6 C12 C121 -111.1(2)
B2 B6 C12 C121 137.34(19)
Ru4 B6 C12 C121 -147.58(16)
B10 B6 C12 B9 140.71(17)
B2 B6 C12 B9 29.10(16)
Ru4 B6 C12 B9 104.19(16)
B9 B6 C12 B13 -107.05(19)
B10 B6 C12 B13 33.66(17)
B2 B6 C12 B13 -77.9(2)
Ru4 B6 C12 B13 -2.9(2)
B9 B6 C12 B10 -140.71(17)
B2 B6 C12 B10 -111.61(18)
Ru4 B6 C12 B10 -36.52(14)
B9 B6 C12 B11 -37.86(16)
B10 B6 C12 B11 102.85(17)
B2 B6 C12 B11 -8.8(2)
Ru4 B6 C12 B11 66.33(19)
B13 B10 C12 C121 -106.1(2)
B7 B10 C12 C121 -142.14(18)
B6 B10 C12 C121 108.2(2)
Ru4 B10 C12 C121 144.77(16)
B13 B10 C12 B9 107.23(19)
B7 B10 C12 B9 71.1(2)
B6 B10 C12 B9 -38.46(17)
Ru4 B10 C12 B9 -1.9(2)
B13 B10 C12 B6 145.69(17)
B7 B10 C12 B6 109.61(17)
Ru4 B10 C12 B6 36.52(14)
B7 B10 C12 B13 -36.08(15)
B6 B10 C12 B13 -145.69(17)
Ru4 B10 C12 B13 -109.17(16)
B13 B10 C12 B11 40.04(17)
B7 B10 C12 B11 4.0(2)
B6 B10 C12 B11 -105.65(18)
Ru4 B10 C12 B11 -69.12(19)
B8 B11 C12 C121 141.29(19)
B9 B11 C12 C121 -106.7(2)
B5 B11 C12 C121 -150.14(19)
B13 B11 C12 C121 106.1(2)
B8 B11 C12 B9 -112.00(19)
B5 B11 C12 B9 -43.43(16)
B13 B11 C12 B9 -147.15(17)
B8 B11 C12 B6 -73.4(2)
B9 B11 C12 B6 38.65(16)
B5 B11 C12 B6 -4.8(2)
B13 B11 C12 B6 -108.50(18)
B8 B11 C12 B13 35.15(16)
B9 B11 C12 B13 147.15(17)
B5 B11 C12 B13 103.72(18)
B8 B11 C12 B10 -4.8(2)
B9 B11 C12 B10 107.24(18)
B5 B11 C12 B10 63.8(2)
B13 B11 C12 B10 -39.92(16)
C121 C12 B13 B8 -146.63(19)
B9 C12 B13 B8 -3.3(2)
B6 C12 B13 B8 68.1(2)
B10 C12 B13 B8 102.15(18)
B11 C12 B13 B8 -35.15(16)
C121 C12 B13 B7 148.57(19)
B9 C12 B13 B7 -68.1(2)
B6 C12 B13 B7 3.3(2)
B10 C12 B13 B7 37.34(16)
B11 C12 B13 B7 -99.96(19)
C121 C12 B13 B10 111.2(2)
B9 C12 B13 B10 -105.41(19)
B6 C12 B13 B10 -34.00(17)
B11 C12 B13 B10 -137.30(17)
C121 C12 B13 B11 -111.5(2)
B9 C12 B13 B11 31.89(18)
B6 C12 B13 B11 103.30(19)
B10 C12 B13 B11 137.30(17)
B11 B8 B13 C12 35.36(16)
B7 B8 B13 C12 -101.67(18)
B3 B8 B13 C12 -73.5(2)
B5 B8 B13 C12 -2.3(2)
B11 B8 B13 B7 137.03(18)
B3 B8 B13 B7 28.19(17)
B5 B8 B13 B7 99.42(17)
B11 B8 B13 B10 98.42(18)
B7 B8 B13 B10 -38.61(16)
B3 B8 B13 B10 -10.4(2)
B5 B8 B13 B10 60.8(2)
B7 B8 B13 B11 -137.03(18)
B3 B8 B13 B11 -108.8(2)
B5 B8 B13 B11 -37.61(16)
B8 B7 B13 C12 100.50(19)
B10 B7 B13 C12 -36.88(16)
B3 B7 B13 C12 73.1(2)
Ru4 B7 B13 C12 -2.5(2)
B10 B7 B13 B8 -137.38(17)
B3 B7 B13 B8 -27.41(17)
Ru4 B7 B13 B8 -103.01(16)
B8 B7 B13 B10 137.38(17)
B3 B7 B13 B10 109.97(18)
Ru4 B7 B13 B10 34.37(14)
B8 B7 B13 B11 37.74(16)
B10 B7 B13 B11 -99.64(18)
B3 B7 B13 B11 10.3(2)
Ru4 B7 B13 B11 -65.3(2)
B7 B10 B13 C12 138.63(17)
B6 B10 B13 C12 30.01(15)
Ru4 B10 B13 C12 102.87(16)
C12 B10 B13 B8 -99.70(18)
B7 B10 B13 B8 38.93(16)
B6 B10 B13 B8 -69.7(2)
Ru4 B10 B13 B8 3.2(2)
C12 B10 B13 B7 -138.63(17)
B6 B10 B13 B7 -108.62(18)
Ru4 B10 B13 B7 -35.76(14)
C12 B10 B13 B11 -37.54(15)
B7 B10 B13 B11 101.09(18)
B6 B10 B13 B11 -7.5(2)
Ru4 B10 B13 B11 65.33(19)
B8 B11 B13 C12 -140.14(17)
B9 B11 B13 C12 -28.84(16)
B5 B11 B13 C12 -98.84(19)
C12 B11 B13 B8 140.14(17)
B9 B11 B13 B8 111.30(19)
B5 B11 B13 B8 41.30(17)
B8 B11 B13 B7 -38.83(16)
C12 B11 B13 B7 101.31(18)
B9 B11 B13 B7 72.5(2)
B5 B11 B13 B7 2.5(2)
B8 B11 B13 B10 -102.54(18)
C12 B11 B13 B10 37.60(15)
B9 B11 B13 B10 8.8(2)
B5 B11 B13 B10 -61.2(2)
C1 Ru4 C40 C45 -64.03(13)
C41 Ru4 C40 C45 130.36(17)
C42 Ru4 C40 C45 100.24(13)
B10 Ru4 C40 C45 169.51(12)
C44 Ru4 C40 C45 27.95(12)
B6 Ru4 C40 C45 112.1(3)
C43 Ru4 C40 C45 64.10(12)
B7 Ru4 C40 C45 -149.23(12)
B2 Ru4 C40 C45 -34.78(19)
B3 Ru4 C40 C45 -102.39(13)
C1 Ru4 C40 C41 165.61(11)
C42 Ru4 C40 C41 -30.12(12)
B10 Ru4 C40 C41 39.16(15)
C44 Ru4 C40 C41 -102.41(13)
B6 Ru4 C40 C41 -18.3(4)
C45 Ru4 C40 C41 -130.36(17)
C43 Ru4 C40 C41 -66.26(12)
B7 Ru4 C40 C41 80.41(13)
B2 Ru4 C40 C41 -165.14(14)
B3 Ru4 C40 C41 127.25(12)
C1 Ru4 C40 C47 54.94(19)
C41 Ru4 C40 C47 -110.7(2)
C42 Ru4 C40 C47 -140.8(2)
B10 Ru4 C40 C47 -71.5(2)
C44 Ru4 C40 C47 146.9(2)
B6 Ru4 C40 C47 -128.9(3)
C45 Ru4 C40 C47 119.0(2)
C43 Ru4 C40 C47 -176.93(19)
B7 Ru4 C40 C47 -30.26(19)
B2 Ru4 C40 C47 84.2(2)
B3 Ru4 C40 C47 16.58(19)
C45 C40 C41 C42 3.4(3)
C47 C40 C41 C42 -175.70(17)
Ru4 C40 C41 C42 57.57(16)
C45 C40 C41 Ru4 -54.20(16)
C47 C40 C41 Ru4 126.73(17)
C1 Ru4 C41 C42 -155.19(14)
B10 Ru4 C41 C42 80.15(13)
C44 Ru4 C41 C42 -64.59(12)
B6 Ru4 C41 C42 43.93(16)
C45 Ru4 C41 C42 -100.88(13)
C43 Ru4 C41 C42 -28.01(12)
C40 Ru4 C41 C42 -130.57(17)
B7 Ru4 C41 C42 126.45(13)
B2 Ru4 C41 C42 -21.6(5)
B3 Ru4 C41 C42 167.56(12)
C1 Ru4 C41 C40 -24.62(19)
C42 Ru4 C41 C40 130.57(17)
B10 Ru4 C41 C40 -149.29(12)
C44 Ru4 C41 C40 65.98(11)
B6 Ru4 C41 C40 174.50(11)
C45 Ru4 C41 C40 29.69(11)
C43 Ru4 C41 C40 102.56(12)
B7 Ru4 C41 C40 -102.99(12)
B2 Ru4 C41 C40 109.0(5)
B3 Ru4 C41 C40 -61.87(13)
C40 C41 C42 C43 -3.7(3)
Ru4 C41 C42 C43 54.80(17)
C40 C41 C42 Ru4 -58.52(17)
C1 Ru4 C42 C43 -20.0(3)
C41 Ru4 C42 C43 -133.45(17)
B10 Ru4 C42 C43 125.29(12)
C44 Ru4 C42 C43 -29.99(11)
B6 Ru4 C42 C43 79.25(12)
C45 Ru4 C42 C43 -66.85(12)
C40 Ru4 C42 C43 -103.56(12)
B7 Ru4 C42 C43 166.19(11)
B2 Ru4 C42 C43 41.97(16)
B3 Ru4 C42 C43 -157.59(16)
C1 Ru4 C42 C41 113.5(3)
B10 Ru4 C42 C41 -101.26(13)
C44 Ru4 C42 C41 103.46(13)
B6 Ru4 C42 C41 -147.31(12)
C45 Ru4 C42 C41 66.60(12)
C43 Ru4 C42 C41 133.45(17)
C40 Ru4 C42 C41 29.88(11)
B7 Ru4 C42 C41 -60.37(13)
B2 Ru4 C42 C41 175.41(12)
B3 Ru4 C42 C41 -24.1(2)
C41 C42 C43 C44 0.6(3)
Ru4 C42 C43 C44 54.01(16)
C41 C42 C43 C46 -178.56(18)
Ru4 C42 C43 C46 -125.11(18)
C41 C42 C43 Ru4 -53.45(17)
C1 Ru4 C43 C42 173.54(11)
C41 Ru4 C43 C42 28.55(11)
B10 Ru4 C43 C42 -59.59(13)
C44 Ru4 C43 C42 130.31(17)
B6 Ru4 C43 C42 -104.65(12)
C45 Ru4 C43 C42 100.99(12)
C40 Ru4 C43 C42 65.30(12)
B7 Ru4 C43 C42 -24.01(19)
B2 Ru4 C43 C42 -150.43(12)
B3 Ru4 C43 C42 133.8(3)
C1 Ru4 C43 C44 43.23(15)
C41 Ru4 C43 C44 -101.76(13)
C42 Ru4 C43 C44 -130.31(17)
B10 Ru4 C43 C44 170.10(12)
B6 Ru4 C43 C44 125.04(12)
C45 Ru4 C43 C44 -29.31(11)
C40 Ru4 C43 C44 -65.00(12)
B7 Ru4 C43 C44 -154.31(14)
B2 Ru4 C43 C44 79.27(13)
B3 Ru4 C43 C44 3.5(4)
C1 Ru4 C43 C46 -72.0(2)
C41 Ru4 C43 C46 143.1(2)
C42 Ru4 C43 C46 114.5(2)
B10 Ru4 C43 C46 54.9(2)
C44 Ru4 C43 C46 -115.2(2)
B6 Ru4 C43 C46 9.8(2)
C45 Ru4 C43 C46 -144.5(2)
C40 Ru4 C43 C46 179.8(2)
B7 Ru4 C43 C46 90.5(2)
B2 Ru4 C43 C46 -35.9(2)
B3 Ru4 C43 C46 -111.7(3)
C42 C43 C44 C45 2.8(3)
C46 C43 C44 C45 -178.08(18)
Ru4 C43 C44 C45 56.62(17)
C42 C43 C44 Ru4 -53.83(16)
C46 C43 C44 Ru4 125.29(18)
C1 Ru4 C44 C45 81.01(13)
C41 Ru4 C44 C45 -64.57(12)
C42 Ru4 C44 C45 -101.56(13)
B10 Ru4 C44 C45 -147.83(14)
B6 Ru4 C44 C45 166.83(12)
C43 Ru4 C44 C45 -131.51(17)
C40 Ru4 C44 C45 -27.71(12)
B7 Ru4 C44 C45 -16.9(4)
B2 Ru4 C44 C45 121.53(13)
B3 Ru4 C44 C45 49.61(16)
C1 Ru4 C44 C43 -147.48(12)
C41 Ru4 C44 C43 66.93(12)
C42 Ru4 C44 C43 29.95(11)
B10 Ru4 C44 C43 -16.33(19)
B6 Ru4 C44 C43 -61.66(13)
C45 Ru4 C44 C43 131.51(17)
C40 Ru4 C44 C43 103.80(12)
B7 Ru4 C44 C43 114.6(3)
B2 Ru4 C44 C43 -106.96(12)
B3 Ru4 C44 C43 -178.88(11)
C41 C40 C45 C44 0.0(3)
C47 C40 C45 C44 179.00(18)
Ru4 C40 C45 C44 -52.92(17)
C41 C40 C45 Ru4 52.90(16)
C47 C40 C45 Ru4 -128.08(18)
C43 C44 C45 C40 -3.1(3)
Ru4 C44 C45 C40 53.64(17)
C43 C44 C45 Ru4 -56.77(17)
C1 Ru4 C45 C40 122.87(12)
C41 Ru4 C45 C40 -30.23(12)
C42 Ru4 C45 C40 -67.86(12)
B10 Ru4 C45 C40 -27.1(3)
C44 Ru4 C45 C40 -133.99(18)
B6 Ru4 C45 C40 -156.68(14)
C43 Ru4 C45 C40 -104.71(13)
B7 Ru4 C45 C40 40.47(16)
B2 Ru4 C45 C40 159.29(12)
B3 Ru4 C45 C40 83.24(13)
C1 Ru4 C45 C44 -103.14(12)
C41 Ru4 C45 C44 103.77(13)
C42 Ru4 C45 C44 66.14(12)
B10 Ru4 C45 C44 106.9(3)
B6 Ru4 C45 C44 -22.7(2)
C43 Ru4 C45 C44 29.28(11)
C40 Ru4 C45 C44 133.99(18)
B7 Ru4 C45 C44 174.46(12)
B2 Ru4 C45 C44 -66.72(14)
B3 Ru4 C45 C44 -142.77(12)
C45 C40 C47 C48 15.6(3)
C41 C40 C47 C48 -165.37(18)
Ru4 C40 C47 C48 -78.9(2)
C45 C40 C47 C49 -107.8(2)
C41 C40 C47 C49 71.2(2)
Ru4 C40 C47 C49 157.72(15)
